data_1502664
loop_
_publ_author_name
'Raghunand, Natarajan'
'Guntle, Gerald P.'
'Gokhale, Vijay'
'Nichol, Gary S.'
'Mash, Eugene A.'
'Jagadish, Bhumasamudram'

_publ_section_title
;
 Design, synthesis, and evaluation of
 1,4,7,10-tetraazacyclododecane-1,4,7-triacetic acid derived,
 redox-sensitive contrast agents for magnetic resonance imaging.
;
_journal_issue 18
_journal_name_full 'Journal of medicinal chemistry'
_journal_page_first 6747
_journal_page_last 6757
_journal_paper_doi 10.1021/jm100592u
_journal_volume 53
_journal_year 2010
_chemical_formula_moiety 'N H4 +, C25 H44 Gd N4 O8 S -, 2 H2 O'
_chemical_formula_sum 'C25 H52 Gd N5 O10 S'
_chemical_formula_weight 772.04
_chemical_name_systematic
;
 ?
;
_space_group_IT_number 2
_symmetry_cell_setting triclinic
_symmetry_space_group_name_Hall '-P 1'
_symmetry_space_group_name_H-M 'P -1'
_atom_sites_solution_hydrogens difmap
_atom_sites_solution_primary Patterson
_atom_sites_solution_secondary difmap
_audit_creation_method SHELXL-97
_cell_angle_alpha 76.573(3)
_cell_angle_beta 86.307(3)
_cell_angle_gamma 88.816(3)
_cell_formula_units_Z 2
_cell_length_a 8.0364(13)
_cell_length_b 10.4906(17)
_cell_length_c 21.799(4)
_cell_measurement_reflns_used 8063
_cell_measurement_temperature 223(2)
_cell_measurement_theta_max 28.15
_cell_measurement_theta_min 2.41
_cell_volume 1783.8(5)
_computing_cell_refinement 'SAINT (Bruker, 2007)'
_computing_data_collection 'SMART (Bruker, 2007)'
_computing_data_reduction SAINT
_computing_molecular_graphics 'ORTEP3 for Windows (Farrugia, 1997)'
_computing_publication_material 'SHELXTL and local programs'
_computing_structure_refinement SHELXTL
_computing_structure_solution 'SHELXTL (Sheldrick, 2008)'
_diffrn_ambient_temperature 223(2)
_diffrn_measured_fraction_theta_full 0.989
_diffrn_measured_fraction_theta_max 0.989
_diffrn_measurement_device_type 'Bruker SMART 1000 CCD diffractometer'
_diffrn_measurement_method 'thin-slice \w scans'
_diffrn_radiation_monochromator graphite
_diffrn_radiation_source 'sealed tube'
_diffrn_radiation_type MoK\a
_diffrn_radiation_wavelength 0.71073
_diffrn_reflns_av_R_equivalents 0.0216
_diffrn_reflns_av_sigmaI/netI 0.0356
_diffrn_reflns_limit_h_max 9
_diffrn_reflns_limit_h_min -9
_diffrn_reflns_limit_k_max 12
_diffrn_reflns_limit_k_min -12
_diffrn_reflns_limit_l_max 26
_diffrn_reflns_limit_l_min 0
_diffrn_reflns_number 6582
_diffrn_reflns_theta_full 25.50
_diffrn_reflns_theta_max 25.50
_diffrn_reflns_theta_min 1.92
_diffrn_standards_number 0
_exptl_absorpt_coefficient_mu 1.970
_exptl_absorpt_correction_T_max 0.9079
_exptl_absorpt_correction_T_min 0.4331
_exptl_absorpt_correction_type numerical
_exptl_absorpt_process_details 'SADABS 2007/4; Sheldrick, 1996'
_exptl_crystal_colour colourless
_exptl_crystal_density_diffrn 1.437
_exptl_crystal_density_method 'not measured'
_exptl_crystal_description plate
_exptl_crystal_F_000 794
_exptl_crystal_size_max 0.51
_exptl_crystal_size_mid 0.23
_exptl_crystal_size_min 0.05
_platon_squeeze_details
;
SQUEEZE used to remove...
;
_refine_diff_density_max 0.785
_refine_diff_density_min -0.524
_refine_diff_density_rms 0.078
_refine_ls_extinction_method none
_refine_ls_goodness_of_fit_ref 1.074
_refine_ls_hydrogen_treatment mixed
_refine_ls_matrix_type full
_refine_ls_number_parameters 486
_refine_ls_number_reflns 6582
_refine_ls_number_restraints 343
_refine_ls_restrained_S_all 1.080
_refine_ls_R_factor_all 0.0331
_refine_ls_R_factor_gt 0.0275
_refine_ls_shift/su_max 0.001
_refine_ls_shift/su_mean 0.000
_refine_ls_structure_factor_coef Fsqd
_refine_ls_weighting_details 'calc w=1/[\s^2^(Fo^2^)+(0.0389P)^2^+0.0000P] where P=(Fo^2^+2Fc^2^)/3'
_refine_ls_weighting_scheme calc
_refine_ls_wR_factor_gt 0.0672
_refine_ls_wR_factor_ref 0.0690
_reflns_number_gt 5884
_reflns_number_total 6582
_reflns_threshold_expression I>2\s(I)
_cod_data_source_file jm100592u_si_002.cif
_cod_data_source_block eam105
_cod_database_code 1502664

loop_
_symmetry_equiv_pos_as_xyz
'x, y, z'
'-x, -y, -z'

loop_
_atom_site_label
_atom_site_type_symbol
_atom_site_fract_x
_atom_site_fract_y
_atom_site_fract_z
_atom_site_U_iso_or_equiv
_atom_site_adp_type
_atom_site_occupancy
_atom_site_symmetry_multiplicity
_atom_site_calc_flag
_atom_site_refinement_flags
_atom_site_disorder_assembly
_atom_site_disorder_group
Gd1 Gd 0.415385(18) 0.786646(14) 0.319671(7) 0.02850(6) Uani 1 1 d . . .
O1 O 0.6561(3) 0.6847(2) 0.28477(12) 0.0390(5) Uani 1 1 d . . .
O2 O 0.8375(3) 0.5189(2) 0.30285(14) 0.0538(7) Uani 1 1 d . . .
O3 O 0.5309(3) 0.7234(2) 0.41860(11) 0.0386(5) Uani 1 1 d . . .
O4 O 0.5007(3) 0.7474(3) 0.51690(12) 0.0533(7) Uani 1 1 d . . .
O5 O 0.3349(3) 0.9640(2) 0.36949(11) 0.0373(5) Uani 1 1 d . . .
O6 O 0.2005(3) 1.1535(2) 0.36176(14) 0.0553(7) Uani 1 1 d . . .
O7 O 0.4558(3) 0.9811(2) 0.23425(11) 0.0416(6) Uani 1 1 d . . .
O8 O 0.6430(3) 0.9526(2) 0.30555(12) 0.0409(6) Uani 1 1 d . . .
N1 N 0.2888(3) 0.7396(3) 0.21683(13) 0.0388(7) Uani 1 1 d . B .
N2 N 0.3918(3) 0.5297(2) 0.32545(14) 0.0356(6) Uani 1 1 d . . .
N3 N 0.2113(3) 0.6601(3) 0.41433(13) 0.0355(6) Uani 1 1 d . . .
N4 N 0.1033(3) 0.8678(3) 0.30947(13) 0.0332(6) Uani 1 1 d . . .
C1 C 0.2311(5) 0.6028(3) 0.22991(18) 0.0450(9) Uani 1 1 d U . .
H1A H 0.2063 0.5808 0.1902 0.054 Uiso 1 1 calc R . .
H1B H 0.1283 0.5935 0.2572 0.054 Uiso 1 1 calc R . .
C2 C 0.3613(5) 0.5096(3) 0.26161(18) 0.0456(9) Uani 1 1 d U . .
H2A H 0.3248 0.4193 0.2657 0.055 Uiso 1 1 calc R . .
H2B H 0.4657 0.5223 0.2352 0.055 Uiso 1 1 calc R . .
C3 C 0.2615(4) 0.4621(3) 0.37147(18) 0.0428(8) Uani 1 1 d U . .
H3A H 0.2876 0.3682 0.3833 0.051 Uiso 1 1 calc R . .
H3B H 0.1540 0.4725 0.3520 0.051 Uiso 1 1 calc R . .
C4 C 0.2488(5) 0.5159(3) 0.42925(18) 0.0441(9) Uani 1 1 d U . .
H4A H 0.3542 0.5000 0.4501 0.053 Uiso 1 1 calc R . .
H4B H 0.1606 0.4697 0.4587 0.053 Uiso 1 1 calc R . .
C5 C 0.0335(4) 0.6822(3) 0.40152(18) 0.0414(8) Uani 1 1 d U . .
H5A H -0.0342 0.6585 0.4415 0.050 Uiso 1 1 calc R . .
H5B H 0.0015 0.6249 0.3746 0.050 Uiso 1 1 calc R . .
C6 C -0.0027(4) 0.8212(3) 0.36976(17) 0.0397(8) Uani 1 1 d U . .
H6A H 0.0168 0.8774 0.3987 0.048 Uiso 1 1 calc R . .
H6B H -0.1205 0.8295 0.3603 0.048 Uiso 1 1 calc R . .
C7 C 0.0244(4) 0.8312(4) 0.25659(17) 0.0428(8) Uani 1 1 d U . .
H7A H -0.0668 0.8927 0.2431 0.051 Uiso 1 1 calc R . .
H7B H -0.0237 0.7435 0.2715 0.051 Uiso 1 1 calc R . .
C8 C 0.1444(4) 0.8315(4) 0.20100(17) 0.0425(8) Uani 1 1 d U . .
H8A H 0.1869 0.9206 0.1844 0.051 Uiso 1 1 calc R . .
H8B H 0.0849 0.8070 0.1676 0.051 Uiso 1 1 calc R . .
C9 C 0.5578(4) 0.4762(3) 0.34276(18) 0.0407(8) Uani 1 1 d U . .
H9A H 0.5712 0.3897 0.3332 0.049 Uiso 1 1 calc R . .
H9B H 0.5671 0.4655 0.3883 0.049 Uiso 1 1 calc R . .
C10 C 0.6951(4) 0.5663(3) 0.30690(17) 0.0375(8) Uani 1 1 d U . .
C11 C 0.2564(4) 0.7119(3) 0.46810(16) 0.0406(8) Uani 1 1 d U . .
H11A H 0.2164 0.6521 0.5076 0.049 Uiso 1 1 calc R . .
H11B H 0.2015 0.7970 0.4660 0.049 Uiso 1 1 calc R . .
C12 C 0.4446(5) 0.7282(3) 0.46819(17) 0.0404(8) Uani 1 1 d U . .
C13 C 0.1150(4) 1.0113(3) 0.29858(17) 0.0375(8) Uani 1 1 d U . .
H13A H 0.0033 1.0490 0.3023 0.045 Uiso 1 1 calc R . .
H13B H 0.1632 1.0476 0.2558 0.045 Uiso 1 1 calc R . .
C14 C 0.2241(4) 1.0474(3) 0.34678(17) 0.0366(8) Uani 1 1 d U . .
C15 C 0.4170(5) 0.7677(4) 0.16286(18) 0.0511(9) Uani 1 1 d DU . .
H15A H 0.5121 0.7085 0.1735 0.061 Uiso 1 1 calc R A 1
H15B H 0.4570 0.8575 0.1578 0.061 Uiso 1 1 calc R A 1
C16 C 0.357(2) 0.753(2) 0.0994(7) 0.077(5) Uani 0.492(9) 1 d PDU B 1
H16A H 0.3078 0.6664 0.1046 0.093 Uiso 0.492(9) 1 calc PR B 1
H16B H 0.2701 0.8191 0.0856 0.093 Uiso 0.492(9) 1 calc PR B 1
C17 C 0.502(3) 0.771(3) 0.0491(8) 0.097(5) Uani 0.492(9) 1 d PDU B 1
H17A H 0.5834 0.7003 0.0604 0.117 Uiso 0.492(9) 1 calc PR B 1
H17B H 0.5571 0.8548 0.0462 0.117 Uiso 0.492(9) 1 calc PR B 1
C18 C 0.429(3) 0.768(3) -0.0160(7) 0.171(7) Uani 0.492(9) 1 d PDU B 1
H18A H 0.3874 0.6808 -0.0147 0.206 Uiso 0.492(9) 1 calc PR B 1
H18B H 0.3366 0.8310 -0.0243 0.206 Uiso 0.492(9) 1 calc PR B 1
C19 C 0.567(3) 0.805(2) -0.0680(7) 0.186(7) Uani 0.492(9) 1 d PDU B 1
H19A H 0.5192 0.8232 -0.1095 0.224 Uiso 0.492(9) 1 calc PR B 1
H19B H 0.6244 0.8836 -0.0639 0.224 Uiso 0.492(9) 1 calc PR B 1
C20 C 0.682(3) 0.697(3) -0.0628(10) 0.209(8) Uani 0.492(9) 1 d PDU B 1
H20A H 0.6182 0.6164 -0.0562 0.250 Uiso 0.492(9) 1 calc PR B 1
H20B H 0.7437 0.6923 -0.0249 0.250 Uiso 0.492(9) 1 calc PR B 1
C21 C 0.806(3) 0.702(3) -0.1177(12) 0.211(8) Uani 0.492(9) 1 d PDU B 1
H21A H 0.8466 0.7921 -0.1342 0.254 Uiso 0.492(9) 1 calc PR B 1
H21B H 0.7546 0.6736 -0.1516 0.254 Uiso 0.492(9) 1 calc PR B 1
C22 C 0.950(3) 0.612(3) -0.0940(11) 0.194(8) Uani 0.492(9) 1 d PDU B 1
H22A H 0.9073 0.5270 -0.0698 0.233 Uiso 0.492(9) 1 calc PR B 1
H22B H 1.0159 0.6503 -0.0667 0.233 Uiso 0.492(9) 1 calc PR B 1
C23 C 1.0581(19) 0.5949(14) -0.1537(7) 0.137(6) Uani 0.492(9) 1 d PDU B 1
H23A H 1.1433 0.6632 -0.1657 0.164 Uiso 0.492(9) 1 calc PR B 1
H23B H 0.9886 0.5995 -0.1895 0.164 Uiso 0.492(9) 1 calc PR B 1
S1 S 1.1521(13) 0.4371(12) -0.1310(4) 0.171(4) Uani 0.492(9) 1 d PD B 1
H1 H 1.2654 0.4275 -0.1683 0.205 Uiso 0.492(9) 1 calc PR B 1
C16' C 0.393(3) 0.719(2) 0.1029(8) 0.074(4) Uani 0.508(9) 1 d PDU B 2
H16C H 0.4246 0.6266 0.1099 0.088 Uiso 0.508(9) 1 calc PR B 2
H16D H 0.2754 0.7277 0.0933 0.088 Uiso 0.508(9) 1 calc PR B 2
C17' C 0.500(4) 0.799(3) 0.0470(9) 0.113(6) Uani 0.508(9) 1 d PDU B 2
H17C H 0.6102 0.8141 0.0607 0.135 Uiso 0.508(9) 1 calc PR B 2
H17D H 0.4472 0.8844 0.0312 0.135 Uiso 0.508(9) 1 calc PR B 2
C18' C 0.519(2) 0.7243(19) -0.0061(7) 0.143(6) Uani 0.508(9) 1 d PDU B 2
H18C H 0.4182 0.7354 -0.0300 0.171 Uiso 0.508(9) 1 calc PR B 2
H18D H 0.5352 0.6306 0.0119 0.171 Uiso 0.508(9) 1 calc PR B 2
C19' C 0.677(3) 0.782(3) -0.0514(10) 0.208(8) Uani 0.508(9) 1 d PDU B 2
H19C H 0.6650 0.8778 -0.0647 0.250 Uiso 0.508(9) 1 calc PR B 2
H19D H 0.7777 0.7630 -0.0280 0.250 Uiso 0.508(9) 1 calc PR B 2
C20' C 0.694(3) 0.727(3) -0.1074(10) 0.215(7) Uani 0.508(9) 1 d PDU B 2
H20C H 0.6275 0.7806 -0.1402 0.258 Uiso 0.508(9) 1 calc PR B 2
H20D H 0.6471 0.6388 -0.0964 0.258 Uiso 0.508(9) 1 calc PR B 2
C21' C 0.876(3) 0.720(3) -0.1350(13) 0.233(9) Uani 0.508(9) 1 d PDU B 2
H21C H 0.8812 0.7414 -0.1813 0.279 Uiso 0.508(9) 1 calc PR B 2
H21D H 0.9484 0.7805 -0.1210 0.279 Uiso 0.508(9) 1 calc PR B 2
C22' C 0.928(3) 0.581(3) -0.1097(12) 0.178(7) Uani 0.508(9) 1 d PDU B 2
H22C H 0.9100 0.5306 -0.1414 0.213 Uiso 0.508(9) 1 calc PR B 2
H22D H 0.8567 0.5437 -0.0720 0.213 Uiso 0.508(9) 1 calc PR B 2
C23' C 1.114(2) 0.564(2) -0.0924(10) 0.203(8) Uani 0.508(9) 1 d PDU B 2
H23C H 1.1208 0.5156 -0.0484 0.243 Uiso 0.508(9) 1 calc PR B 2
H23D H 1.1657 0.6499 -0.0976 0.243 Uiso 0.508(9) 1 calc PR B 2
S1' S 1.2102(13) 0.4809(14) -0.1414(6) 0.213(5) Uani 0.508(9) 1 d PD B 2
H1' H 1.1283 0.4867 -0.1861 0.256 Uiso 0.508(9) 1 calc PR B 2
O9 O 0.8817(4) 0.2546(3) 0.3448(2) 0.0825(11) Uani 1 1 d D . .
H1O H 0.880(7) 0.337(2) 0.336(2) 0.099 Uiso 1 1 d D . .
H2O H 0.968(4) 0.235(5) 0.364(2) 0.099 Uiso 1 1 d D . .
O10 O 0.8046(4) -0.1302(3) 0.50248(15) 0.0676(8) Uani 1 1 d D . .
H3O H 0.807(6) -0.134(5) 0.5420(10) 0.081 Uiso 1 1 d D . .
H4O H 0.713(4) -0.174(4) 0.507(2) 0.081 Uiso 1 1 d D . .
N5 N 0.6481(5) 0.0767(4) 0.41466(18) 0.0543(9) Uani 1 1 d D . .
H1N H 0.714(5) 0.126(4) 0.3866(17) 0.065 Uiso 1 1 d D . .
H2N H 0.592(5) 0.125(4) 0.4365(19) 0.065 Uiso 1 1 d D . .
H3N H 0.703(5) 0.024(4) 0.4422(16) 0.065 Uiso 1 1 d D . .
H4N H 0.582(5) 0.046(4) 0.3930(18) 0.065 Uiso 1 1 d D . .
C24 C 0.5808(4) 1.0205(3) 0.25775(18) 0.0426(8) Uani 1 1 d U . .
C25 C 0.6510(7) 1.1539(5) 0.2281(3) 0.097(2) Uani 1 1 d U . .
H25A H 0.7365 1.1741 0.2538 0.146 Uiso 1 1 calc R . .
H25B H 0.5626 1.2190 0.2254 0.146 Uiso 1 1 calc R . .
H25C H 0.6993 1.1548 0.1861 0.146 Uiso 1 1 calc R . .

loop_
_atom_site_aniso_label
_atom_site_aniso_U_11
_atom_site_aniso_U_22
_atom_site_aniso_U_33
_atom_site_aniso_U_23
_atom_site_aniso_U_13
_atom_site_aniso_U_12
Gd1 0.02321(9) 0.02113(9) 0.04157(10) -0.00740(6) -0.00534(6) 0.00223(6)
O1 0.0286(12) 0.0235(12) 0.0633(16) -0.0079(11) -0.0001(11) 0.0019(9)
O2 0.0283(13) 0.0305(13) 0.101(2) -0.0139(13) -0.0002(13) 0.0060(10)
O3 0.0311(12) 0.0372(13) 0.0469(14) -0.0074(11) -0.0083(11) 0.0046(10)
O4 0.0562(17) 0.0598(17) 0.0486(16) -0.0186(13) -0.0184(13) 0.0093(14)
O5 0.0334(12) 0.0314(12) 0.0510(14) -0.0158(10) -0.0107(10) 0.0072(10)
O6 0.0561(17) 0.0341(14) 0.085(2) -0.0288(14) -0.0253(14) 0.0158(12)
O7 0.0371(13) 0.0342(13) 0.0510(15) -0.0031(11) -0.0086(11) -0.0032(10)
O8 0.0304(12) 0.0294(12) 0.0618(16) -0.0059(11) -0.0113(11) 0.0022(10)
N1 0.0358(16) 0.0380(16) 0.0439(17) -0.0118(13) -0.0025(13) -0.0012(13)
N2 0.0271(14) 0.0251(14) 0.0537(17) -0.0074(12) -0.0018(12) 0.0003(11)
N3 0.0294(14) 0.0318(15) 0.0435(16) -0.0055(12) -0.0036(12) 0.0036(12)
N4 0.0250(13) 0.0309(14) 0.0454(16) -0.0112(12) -0.0082(12) 0.0046(11)
C1 0.043(2) 0.041(2) 0.057(2) -0.0208(17) -0.0086(17) -0.0019(16)
C2 0.039(2) 0.037(2) 0.068(3) -0.0263(18) -0.0043(17) -0.0004(16)
C3 0.0362(19) 0.0265(17) 0.064(2) -0.0077(16) 0.0019(17) -0.0023(14)
C4 0.041(2) 0.0300(18) 0.056(2) 0.0011(16) 0.0002(17) -0.0041(15)
C5 0.0286(17) 0.0404(19) 0.053(2) -0.0085(16) 0.0041(15) -0.0030(15)
C6 0.0265(17) 0.0396(19) 0.053(2) -0.0126(16) 0.0003(15) 0.0065(14)
C7 0.0326(18) 0.043(2) 0.057(2) -0.0180(17) -0.0134(16) 0.0054(15)
C8 0.040(2) 0.045(2) 0.045(2) -0.0109(16) -0.0137(16) 0.0039(16)
C9 0.0333(18) 0.0240(17) 0.063(2) -0.0079(16) -0.0024(16) 0.0054(14)
C10 0.0292(17) 0.0282(18) 0.057(2) -0.0140(15) -0.0038(15) 0.0007(14)
C11 0.043(2) 0.0375(19) 0.0406(19) -0.0077(15) -0.0018(16) 0.0073(16)
C12 0.046(2) 0.0264(17) 0.047(2) -0.0044(15) -0.0118(17) 0.0084(15)
C13 0.0323(17) 0.0269(17) 0.054(2) -0.0099(15) -0.0096(15) 0.0090(14)
C14 0.0330(18) 0.0275(17) 0.050(2) -0.0103(15) -0.0051(15) 0.0044(14)
C15 0.048(2) 0.052(2) 0.054(2) -0.0154(18) 0.0043(18) -0.0005(18)
C16 0.082(11) 0.107(13) 0.050(6) -0.040(7) 0.020(6) -0.011(9)
C17 0.111(10) 0.122(12) 0.048(6) -0.011(7) 0.026(7) 0.040(9)
C18 0.200(15) 0.256(17) 0.058(7) -0.045(10) 0.012(8) 0.041(13)
C19 0.210(15) 0.292(16) 0.054(7) -0.042(10) -0.005(8) 0.066(12)
C20 0.264(16) 0.268(18) 0.106(12) -0.086(13) 0.030(12) 0.069(13)
C21 0.187(17) 0.265(17) 0.181(15) -0.071(14) 0.070(12) -0.008(13)
C22 0.199(15) 0.227(18) 0.173(14) -0.095(13) 0.054(12) -0.013(13)
C23 0.131(11) 0.182(14) 0.114(10) -0.079(10) 0.051(9) -0.088(9)
S1 0.147(7) 0.226(10) 0.166(7) -0.087(7) -0.069(6) 0.028(6)
C16' 0.068(9) 0.087(9) 0.074(6) -0.039(6) -0.004(5) 0.011(7)
C17' 0.140(12) 0.137(13) 0.064(7) -0.030(8) 0.003(8) -0.016(10)
C18' 0.166(13) 0.185(13) 0.078(8) -0.041(8) 0.000(8) 0.084(10)
C19' 0.236(17) 0.252(18) 0.117(13) -0.026(12) 0.037(11) 0.064(15)
C20' 0.235(15) 0.295(16) 0.096(10) -0.021(12) 0.044(11) 0.027(14)
C21' 0.243(17) 0.261(16) 0.170(16) -0.025(14) 0.073(13) 0.004(15)
C22' 0.190(13) 0.230(14) 0.146(13) -0.104(12) -0.018(11) -0.042(11)
C23' 0.185(14) 0.260(18) 0.180(16) -0.083(15) -0.005(14) -0.051(14)
S1' 0.174(8) 0.206(10) 0.237(8) -0.039(6) 0.094(7) 0.041(7)
O9 0.0449(18) 0.0325(15) 0.162(4) -0.007(2) -0.004(2) 0.0094(14)
O10 0.071(2) 0.071(2) 0.0617(19) -0.0165(17) -0.0105(18) -0.0067(17)
N5 0.067(3) 0.041(2) 0.059(2) -0.0163(16) -0.0089(18) -0.0039(17)
C24 0.0379(19) 0.0282(18) 0.061(2) -0.0073(16) -0.0039(17) -0.0031(15)
C25 0.106(4) 0.053(3) 0.117(5) 0.026(3) -0.044(4) -0.041(3)

loop_
_atom_type_symbol
_atom_type_description
_atom_type_scat_dispersion_real
_atom_type_scat_dispersion_imag
_atom_type_scat_source
C C 0.0033 0.0016 'International Tables Vol C Tables 4.2.6.8 and 6.1.1.4'
H H 0.0000 0.0000 'International Tables Vol C Tables 4.2.6.8 and 6.1.1.4'
Gd Gd -0.1653 3.9035 'International Tables Vol C Tables 4.2.6.8 and 6.1.1.4'
N N 0.0061 0.0033 'International Tables Vol C Tables 4.2.6.8 and 6.1.1.4'
O O 0.0106 0.0060 'International Tables Vol C Tables 4.2.6.8 and 6.1.1.4'
S S 0.1246 0.1234 'International Tables Vol C Tables 4.2.6.8 and 6.1.1.4'

loop_
_geom_angle_atom_site_label_1
_geom_angle_atom_site_label_2
_geom_angle_atom_site_label_3
_geom_angle
O1 Gd1 O3 83.55(8)
O1 Gd1 O5 140.56(8)
O1 Gd1 O7 92.09(8)
O1 Gd1 O8 74.50(8)
O1 Gd1 N1 83.78(9)
O1 Gd1 N2 63.84(8)
O1 Gd1 N3 121.46(8)
O1 Gd1 N4 152.15(9)
O1 Gd1 C24 83.87(9)
O3 Gd1 O5 76.88(8)
O3 Gd1 O7 131.55(8)
O3 Gd1 O8 79.81(8)
O3 Gd1 N1 153.67(9)
O3 Gd1 N2 85.92(8)
O3 Gd1 N3 64.24(8)
O3 Gd1 N4 121.32(8)
O3 Gd1 C24 105.16(10)
O5 Gd1 O7 76.66(8)
O5 Gd1 O8 68.58(8)
O5 Gd1 N1 125.99(8)
O5 Gd1 N2 145.92(8)
O5 Gd1 N3 79.78(8)
O5 Gd1 N4 63.89(8)
O5 Gd1 C24 69.07(9)
O7 Gd1 O8 52.85(8)
O7 Gd1 N1 71.90(8)
O7 Gd1 N2 134.52(8)
O7 Gd1 N3 145.97(8)
O7 Gd1 N4 80.49(8)
O7 Gd1 C24 26.77(9)
O8 Gd1 N1 118.55(8)
O8 Gd1 N2 137.17(8)
O8 Gd1 N3 136.61(8)
O8 Gd1 N4 119.15(8)
O8 Gd1 C24 26.15(9)
N1 Gd1 N2 67.78(9)
N1 Gd1 N3 103.85(9)
N1 Gd1 N4 68.39(8)
N1 Gd1 C24 96.30(10)
N2 Gd1 N3 66.22(8)
N2 Gd1 N4 102.80(8)
N2 Gd1 C24 144.71(10)
N3 Gd1 N4 67.13(8)
N3 Gd1 C24 148.78(10)
N4 Gd1 C24 99.60(9)
Gd1 O1 C10 123.7(2)
Gd1 O3 C12 120.4(2)
Gd1 O5 C14 120.9(2)
Gd1 O7 C24 94.0(2)
Gd1 O8 C24 91.3(2)
Gd1 N1 C1 109.9(2)
Gd1 N1 C8 107.41(19)
Gd1 N1 C15 109.6(2)
C1 N1 C8 109.9(3)
C1 N1 C15 111.4(3)
C8 N1 C15 108.6(3)
Gd1 N2 C2 109.50(19)
Gd1 N2 C3 114.37(19)
Gd1 N2 C9 104.53(18)
C2 N2 C3 109.2(3)
C2 N2 C9 108.5(3)
C3 N2 C9 110.5(3)
Gd1 N3 C4 110.6(2)
Gd1 N3 C5 112.9(2)
Gd1 N3 C11 103.27(19)
C4 N3 C5 109.7(3)
C4 N3 C11 108.0(3)
C5 N3 C11 112.2(3)
Gd1 N4 C6 112.55(18)
Gd1 N4 C7 112.84(19)
Gd1 N4 C13 103.92(18)
C6 N4 C7 109.7(3)
C6 N4 C13 107.0(3)
C7 N4 C13 110.5(3)
N1 C1 H1A 109.4
N1 C1 H1B 109.4
N1 C1 C2 111.0(3)
H1A C1 H1B 108.0
H1A C1 C2 109.4
H1B C1 C2 109.4
N2 C2 C1 111.8(3)
N2 C2 H2A 109.3
N2 C2 H2B 109.3
C1 C2 H2A 109.3
C1 C2 H2B 109.3
H2A C2 H2B 107.9
N2 C3 H3A 109.4
N2 C3 H3B 109.4
N2 C3 C4 111.1(3)
H3A C3 H3B 108.0
H3A C3 C4 109.4
H3B C3 C4 109.4
N3 C4 C3 112.2(3)
N3 C4 H4A 109.2
N3 C4 H4B 109.2
C3 C4 H4A 109.2
C3 C4 H4B 109.2
H4A C4 H4B 107.9
N3 C5 H5A 109.1
N3 C5 H5B 109.1
N3 C5 C6 112.4(3)
H5A C5 H5B 107.9
H5A C5 C6 109.1
H5B C5 C6 109.1
N4 C6 C5 112.5(3)
N4 C6 H6A 109.1
N4 C6 H6B 109.1
C5 C6 H6A 109.1
C5 C6 H6B 109.1
H6A C6 H6B 107.8
N4 C7 H7A 109.0
N4 C7 H7B 109.0
N4 C7 C8 112.8(3)
H7A C7 H7B 107.8
H7A C7 C8 109.0
H7B C7 C8 109.0
N1 C8 C7 113.1(3)
N1 C8 H8A 109.0
N1 C8 H8B 109.0
C7 C8 H8A 109.0
C7 C8 H8B 109.0
H8A C8 H8B 107.8
N2 C9 H9A 109.4
N2 C9 H9B 109.4
N2 C9 C10 111.0(3)
H9A C9 H9B 108.0
H9A C9 C10 109.4
H9B C9 C10 109.4
O1 C10 O2 125.1(3)
O1 C10 C9 117.2(3)
O2 C10 C9 117.7(3)
N3 C11 H11A 109.3
N3 C11 H11B 109.3
N3 C11 C12 111.5(3)
H11A C11 H11B 108.0
H11A C11 C12 109.3
H11B C11 C12 109.3
O3 C12 O4 124.9(3)
O3 C12 C11 117.7(3)
O4 C12 C11 117.4(3)
N4 C13 H13A 109.7
N4 C13 H13B 109.7
N4 C13 C14 110.0(3)
H13A C13 H13B 108.2
H13A C13 C14 109.7
H13B C13 C14 109.7
O5 C14 O6 124.0(3)
O5 C14 C13 116.8(3)
O6 C14 C13 119.2(3)
N1 C15 H15A 108.5
N1 C15 H15B 108.5
N1 C15 C16 115.0(8)
N1 C15 C16' 120.3(9)
H15A C15 H15B 107.5
H15A C15 C16 108.5
H15A C15 C16' 91.8
H15B C15 C16 108.5
H15B C15 C16' 117.7
C16 C15 C16' 16.9(14)
C15 C16 H16A 109.5
C15 C16 H16B 109.5
C15 C16 C17 110.6(14)
H16A C16 H16B 108.1
H16A C16 C17 109.5
H16B C16 C17 109.5
C16 C17 H17A 110.1
C16 C17 H17B 110.1
C16 C17 C18 108.2(15)
H17A C17 H17B 108.4
H17A C17 C18 110.1
H17B C17 C18 110.1
C17 C18 H18A 109.9
C17 C18 H18B 109.9
C17 C18 C19 108.9(14)
H18A C18 H18B 108.3
H18A C18 C19 109.9
H18B C18 C19 109.9
C18 C19 H19A 110.0
C18 C19 H19B 110.0
C18 C19 C20 108.6(17)
H19A C19 H19B 108.3
H19A C19 C20 110.0
H19B C19 C20 110.0
C19 C20 H20A 108.2
C19 C20 H20B 108.2
C19 C20 C21 116.5(19)
H20A C20 H20B 107.3
H20A C20 C21 108.2
H20B C20 C21 108.2
C20 C21 H21A 110.2
C20 C21 H21B 110.2
C20 C21 C22 107.4(18)
H21A C21 H21B 108.5
H21A C21 C22 110.2
H21B C21 C22 110.2
C21 C22 H22A 110.4
C21 C22 H22B 110.4
C21 C22 C23 106.7(17)
H22A C22 H22B 108.6
H22A C22 C23 110.4
H22B C22 C23 110.4
C22 C23 H23A 110.7
C22 C23 H23B 110.7
C22 C23 S1 105.1(15)
H23A C23 H23B 108.8
H23A C23 S1 110.7
H23B C23 S1 110.7
C23 S1 H1 109.5
C15 C16' H16C 109.5
C15 C16' H16D 109.5
C15 C16' C17' 110.6(14)
H16C C16' H16D 108.1
H16C C16' C17' 109.5
H16D C16' C17' 109.5
C16' C17' H17C 109.7
C16' C17' H17D 109.7
C16' C17' C18' 109.7(17)
H17C C17' H17D 108.2
H17C C17' C18' 109.7
H17D C17' C18' 109.7
C17' C18' H18C 110.1
C17' C18' H18D 110.1
C17' C18' C19' 107.8(16)
H18C C18' H18D 108.5
H18C C18' C19' 110.1
H18D C18' C19' 110.1
C18' C19' H19C 109.3
C18' C19' H19D 109.3
C18' C19' C20' 111.8(18)
H19C C19' H19D 107.9
H19C C19' C20' 109.3
H19D C19' C20' 109.3
C19' C20' H20C 108.6
C19' C20' H20D 108.6
C19' C20' C21' 115(2)
H20C C20' H20D 107.6
H20C C20' C21' 108.6
H20D C20' C21' 108.6
C20' C21' H21C 110.9
C20' C21' H21D 110.9
C20' C21' C22' 104.3(19)
H21C C21' H21D 108.9
H21C C21' C22' 110.9
H21D C21' C22' 110.9
C21' C22' H22C 108.7
C21' C22' H22D 108.7
C21' C22' C23' 114(2)
H22C C22' H22D 107.6
H22C C22' C23' 108.7
H22D C22' C23' 108.7
C22' C23' H23C 110.3
C22' C23' H23D 110.3
C22' C23' S1' 107.0(15)
H23C C23' H23D 108.6
H23C C23' S1' 110.3
H23D C23' S1' 110.3
C23' S1' H1' 109.5
H1O O9 H2O 104(5)
H3O O10 H4O 93(4)
H1N N5 H2N 109(4)
H1N N5 H3N 111(4)
H1N N5 H4N 104(4)
H2N N5 H3N 104(4)
H2N N5 H4N 109(4)
H3N N5 H4N 120(4)
Gd1 C24 O7 59.25(17)
Gd1 C24 O8 62.55(18)
Gd1 C24 C25 172.8(3)
O7 C24 O8 121.5(3)
O7 C24 C25 119.0(4)
O8 C24 C25 119.4(4)
C24 C25 H25A 109.5
C24 C25 H25B 109.5
C24 C25 H25C 109.5
H25A C25 H25B 109.5
H25A C25 H25C 109.5
H25B C25 H25C 109.5

loop_
_geom_bond_atom_site_label_1
_geom_bond_atom_site_label_2
_geom_bond_distance
Gd1 O1 2.360(2)
Gd1 O3 2.350(2)
Gd1 O5 2.420(2)
Gd1 O7 2.433(2)
Gd1 O8 2.507(2)
Gd1 N1 2.670(3)
Gd1 N2 2.679(3)
Gd1 N3 2.663(3)
Gd1 N4 2.638(3)
Gd1 C24 2.824(4)
O1 C10 1.264(4)
O2 C10 1.244(4)
O3 C12 1.256(4)
O4 C12 1.239(4)
O5 C14 1.275(4)
O6 C14 1.238(4)
O7 C24 1.275(4)
O8 C24 1.245(4)
N1 C1 1.475(4)
N1 C8 1.499(4)
N1 C15 1.492(5)
N2 C2 1.491(4)
N2 C3 1.474(4)
N2 C9 1.474(4)
N3 C4 1.500(4)
N3 C5 1.477(4)
N3 C11 1.469(4)
N4 C6 1.506(4)
N4 C7 1.480(4)
N4 C13 1.472(4)
C1 H1A 0.9800
C1 H1B 0.9800
C1 C2 1.505(5)
C2 H2A 0.9800
C2 H2B 0.9800
C3 H3A 0.9800
C3 H3B 0.9800
C3 C4 1.492(5)
C4 H4A 0.9800
C4 H4B 0.9800
C5 H5A 0.9800
C5 H5B 0.9800
C5 C6 1.493(5)
C6 H6A 0.9800
C6 H6B 0.9800
C7 H7A 0.9800
C7 H7B 0.9800
C7 C8 1.499(5)
C8 H8A 0.9800
C8 H8B 0.9800
C9 H9A 0.9800
C9 H9B 0.9800
C9 C10 1.520(5)
C11 H11A 0.9800
C11 H11B 0.9800
C11 C12 1.526(5)
C13 H13A 0.9800
C13 H13B 0.9800
C13 C14 1.527(5)
C15 H15A 0.9800
C15 H15B 0.9800
C15 C16 1.536(14)
C15 C16' 1.532(14)
C16 H16A 0.9800
C16 H16B 0.9800
C16 C17 1.529(15)
C17 H17A 0.9800
C17 H17B 0.9800
C17 C18 1.574(17)
C18 H18A 0.9800
C18 H18B 0.9800
C18 C19 1.520(16)
C19 H19A 0.9800
C19 H19B 0.9800
C19 C20 1.432(17)
C20 H20A 0.9800
C20 H20B 0.9800
C20 C21 1.499(17)
C21 H21A 0.9800
C21 H21B 0.9800
C21 C22 1.515(18)
C22 H22A 0.9800
C22 H22B 0.9800
C22 C23 1.562(17)
C23 H23A 0.9800
C23 H23B 0.9800
C23 S1 1.781(15)
S1 H1 1.2000
C16' H16C 0.9800
C16' H16D 0.9800
C16' C17' 1.531(17)
C17' H17C 0.9800
C17' H17D 0.9800
C17' C18' 1.539(16)
C18' H18C 0.9800
C18' H18D 0.9800
C18' C19' 1.595(17)
C19' H19C 0.9800
C19' H19D 0.9800
C19' C20' 1.463(17)
C20' H20C 0.9800
C20' H20D 0.9800
C20' C21' 1.558(17)
C21' H21C 0.9800
C21' H21D 0.9800
C21' C22' 1.496(18)
C22' H22C 0.9800
C22' H22D 0.9800
C22' C23' 1.557(17)
C23' H23C 0.9800
C23' H23D 0.9800
C23' S1' 1.673(16)
S1' H1' 1.2000
O9 H1O 0.84(2)
O9 H2O 0.82(2)
O10 H3O 0.854(19)
O10 H4O 0.862(19)
N5 H1N 0.862(19)
N5 H2N 0.875(19)
N5 H3N 0.855(19)
N5 H4N 0.848(19)
C24 C25 1.503(5)
C25 H25A 0.9700
C25 H25B 0.9700
C25 H25C 0.9700

loop_
_geom_hbond_atom_site_label_D
_geom_hbond_atom_site_label_H
_geom_hbond_atom_site_label_A
_geom_hbond_distance_DH
_geom_hbond_distance_HA
_geom_hbond_distance_DA
_geom_hbond_angle_DHA
_geom_hbond_site_symmetry_A
O9 H1O O2 0.84(2) 1.91(2) 2.733(4) 166(6) .
O9 H2O O6 0.82(2) 2.04(4) 2.767(4) 146(5) 1_645
O10 H3O O6 0.854(19) 2.06(2) 2.910(4) 176(5) 2_666
O10 H4O O4 0.862(19) 1.89(2) 2.749(4) 174(5) 1_545
N5 H1N O9 0.862(19) 1.95(2) 2.790(5) 163(4) .
N5 H2N O4 0.875(19) 1.97(2) 2.832(5) 170(4) 2_666
N5 H3N O10 0.855(19) 2.03(2) 2.867(5) 167(4) .
N5 H4N O8 0.848(19) 2.36(4) 2.967(4) 129(4) 1_545
N5 H4N O5 0.848(19) 2.31(3) 3.112(4) 157(4) 1_545

loop_
_geom_torsion_atom_site_label_1
_geom_torsion_atom_site_label_2
_geom_torsion_atom_site_label_3
_geom_torsion_atom_site_label_4
_geom_torsion
O3 Gd1 O1 C10 57.5(3)
O5 Gd1 O1 C10 117.7(3)
O7 Gd1 O1 C10 -170.9(3)
O8 Gd1 O1 C10 138.7(3)
N4 Gd1 O1 C10 -97.4(3)
N3 Gd1 O1 C10 3.1(3)
N1 Gd1 O1 C10 -99.3(3)
N2 Gd1 O1 C10 -31.1(2)
C24 Gd1 O1 C10 163.6(3)
O1 Gd1 O3 C12 -166.9(3)
O5 Gd1 O3 C12 47.5(2)
O7 Gd1 O3 C12 106.0(3)
O8 Gd1 O3 C12 117.7(3)
N4 Gd1 O3 C12 -0.3(3)
N3 Gd1 O3 C12 -37.3(2)
N1 Gd1 O3 C12 -105.3(3)
N2 Gd1 O3 C12 -102.9(2)
C24 Gd1 O3 C12 111.2(3)
O3 Gd1 O5 C14 -166.4(3)
O1 Gd1 O5 C14 131.3(2)
O7 Gd1 O5 C14 54.6(2)
O8 Gd1 O5 C14 109.6(3)
N4 Gd1 O5 C14 -31.3(2)
N3 Gd1 O5 C14 -100.7(2)
N1 Gd1 O5 C14 -0.9(3)
N2 Gd1 O5 C14 -104.8(3)
C24 Gd1 O5 C14 81.5(3)
O3 Gd1 O7 C24 11.3(2)
O1 Gd1 O7 C24 -72.0(2)
O5 Gd1 O7 C24 69.8(2)
O8 Gd1 O7 C24 -3.3(2)
N4 Gd1 O7 C24 135.0(2)
N3 Gd1 O7 C24 117.2(2)
N1 Gd1 O7 C24 -154.7(2)
N2 Gd1 O7 C24 -126.3(2)
O3 Gd1 O8 C24 -165.7(2)
O1 Gd1 O8 C24 108.3(2)
O5 Gd1 O8 C24 -85.9(2)
O7 Gd1 O8 C24 3.3(2)
N4 Gd1 O8 C24 -45.4(2)
N3 Gd1 O8 C24 -132.1(2)
N1 Gd1 O8 C24 34.5(2)
N2 Gd1 O8 C24 121.8(2)
O3 Gd1 N1 C1 19.8(3)
O1 Gd1 N1 C1 81.4(2)
O5 Gd1 N1 C1 -126.9(2)
O7 Gd1 N1 C1 175.7(2)
O8 Gd1 N1 C1 150.0(2)
N4 Gd1 N1 C1 -97.6(2)
N3 Gd1 N1 C1 -39.5(2)
N2 Gd1 N1 C1 17.2(2)
C24 Gd1 N1 C1 164.5(2)
O3 Gd1 N1 C15 -103.0(3)
O1 Gd1 N1 C15 -41.3(2)
O5 Gd1 N1 C15 110.4(2)
O7 Gd1 N1 C15 52.9(2)
O8 Gd1 N1 C15 27.2(2)
N4 Gd1 N1 C15 139.6(2)
N3 Gd1 N1 C15 -162.3(2)
N2 Gd1 N1 C15 -105.6(2)
C24 Gd1 N1 C15 41.8(2)
O3 Gd1 N1 C8 139.2(2)
O1 Gd1 N1 C8 -159.2(2)
O5 Gd1 N1 C8 -7.4(2)
O7 Gd1 N1 C8 -64.9(2)
O8 Gd1 N1 C8 -90.6(2)
N4 Gd1 N1 C8 21.8(2)
N3 Gd1 N1 C8 79.9(2)
N2 Gd1 N1 C8 136.6(2)
C24 Gd1 N1 C8 -76.1(2)
O3 Gd1 N2 C3 72.1(2)
O1 Gd1 N2 C3 156.9(3)
O5 Gd1 N2 C3 12.9(3)
O7 Gd1 N2 C3 -138.3(2)
O8 Gd1 N2 C3 142.4(2)
N4 Gd1 N2 C3 -49.1(2)
N3 Gd1 N2 C3 8.5(2)
N1 Gd1 N2 C3 -109.0(2)
C24 Gd1 N2 C3 -177.2(2)
O3 Gd1 N2 C9 -48.8(2)
O1 Gd1 N2 C9 36.0(2)
O5 Gd1 N2 C9 -108.0(2)
O7 Gd1 N2 C9 100.8(2)
O8 Gd1 N2 C9 21.4(3)
N4 Gd1 N2 C9 -170.0(2)
N3 Gd1 N2 C9 -112.4(2)
N1 Gd1 N2 C9 130.0(2)
C24 Gd1 N2 C9 61.9(3)
O3 Gd1 N2 C2 -165.0(2)
O1 Gd1 N2 C2 -80.1(2)
O5 Gd1 N2 C2 135.8(2)
O7 Gd1 N2 C2 -15.4(2)
O8 Gd1 N2 C2 -94.7(2)
N4 Gd1 N2 C2 73.8(2)
N3 Gd1 N2 C2 131.5(2)
N1 Gd1 N2 C2 13.89(19)
C24 Gd1 N2 C2 -54.3(3)
O3 Gd1 N3 C11 38.27(18)
O1 Gd1 N3 C11 102.08(19)
O5 Gd1 N3 C11 -41.99(18)
O7 Gd1 N3 C11 -88.7(2)
O8 Gd1 N3 C11 1.1(2)
N4 Gd1 N3 C11 -107.8(2)
N1 Gd1 N3 C11 -166.78(18)
N2 Gd1 N3 C11 135.5(2)
C24 Gd1 N3 C11 -38.1(3)
O3 Gd1 N3 C5 159.6(2)
O1 Gd1 N3 C5 -136.6(2)
O5 Gd1 N3 C5 79.4(2)
O7 Gd1 N3 C5 32.7(3)
O8 Gd1 N3 C5 122.4(2)
N4 Gd1 N3 C5 13.5(2)
N1 Gd1 N3 C5 -45.4(2)
N2 Gd1 N3 C5 -103.1(2)
C24 Gd1 N3 C5 83.3(3)
O3 Gd1 N3 C4 -77.0(2)
O1 Gd1 N3 C4 -13.2(2)
O5 Gd1 N3 C4 -157.3(2)
O7 Gd1 N3 C4 156.0(2)
O8 Gd1 N3 C4 -114.3(2)
N4 Gd1 N3 C4 136.9(2)
N1 Gd1 N3 C4 77.9(2)
N2 Gd1 N3 C4 20.2(2)
C24 Gd1 N3 C4 -153.4(2)
O3 Gd1 N4 C13 93.5(2)
O1 Gd1 N4 C13 -116.0(2)
O5 Gd1 N4 C13 39.94(19)
O7 Gd1 N4 C13 -39.8(2)
O8 Gd1 N4 C13 -2.4(2)
N3 Gd1 N4 C13 129.5(2)
N1 Gd1 N4 C13 -114.0(2)
N2 Gd1 N4 C13 -173.5(2)
C24 Gd1 N4 C13 -20.9(2)
O3 Gd1 N4 C7 -146.7(2)
O1 Gd1 N4 C7 3.8(3)
O5 Gd1 N4 C7 159.7(2)
O7 Gd1 N4 C7 80.0(2)
O8 Gd1 N4 C7 117.4(2)
N3 Gd1 N4 C7 -110.7(2)
N1 Gd1 N4 C7 5.8(2)
N2 Gd1 N4 C7 -53.7(2)
C24 Gd1 N4 C7 98.8(2)
O3 Gd1 N4 C6 -21.9(2)
O1 Gd1 N4 C6 128.5(2)
O5 Gd1 N4 C6 -75.5(2)
O7 Gd1 N4 C6 -155.2(2)
O8 Gd1 N4 C6 -117.8(2)
N3 Gd1 N4 C6 14.1(2)
N1 Gd1 N4 C6 130.6(2)
N2 Gd1 N4 C6 71.1(2)
C24 Gd1 N4 C6 -136.4(2)
C15 N1 C1 C2 74.0(4)
C8 N1 C1 C2 -165.6(3)
Gd1 N1 C1 C2 -47.6(3)
C3 N2 C2 C1 81.3(4)
C9 N2 C2 C1 -158.2(3)
Gd1 N2 C2 C1 -44.7(3)
N1 C1 C2 N2 64.9(4)
C9 N2 C3 C4 80.8(3)
C2 N2 C3 C4 -159.9(3)
Gd1 N2 C3 C4 -36.8(3)
N2 C3 C4 N3 58.3(4)
C11 N3 C4 C3 -161.2(3)
C5 N3 C4 C3 76.3(4)
Gd1 N3 C4 C3 -48.9(3)
C11 N3 C5 C6 75.5(4)
C4 N3 C5 C6 -164.5(3)
Gd1 N3 C5 C6 -40.7(3)
N3 C5 C6 N4 55.8(4)
C13 N4 C6 C5 -154.8(3)
C7 N4 C6 C5 85.3(3)
Gd1 N4 C6 C5 -41.2(3)
C13 N4 C7 C8 81.9(3)
C6 N4 C7 C8 -160.4(3)
Gd1 N4 C7 C8 -34.0(3)
N4 C7 C8 N1 58.9(4)
C1 N1 C8 C7 69.7(4)
C15 N1 C8 C7 -168.2(3)
Gd1 N1 C8 C7 -49.7(3)
C3 N2 C9 C10 -165.1(3)
C2 N2 C9 C10 75.2(3)
Gd1 N2 C9 C10 -41.6(3)
Gd1 O1 C10 O2 -159.6(3)
Gd1 O1 C10 C9 18.6(4)
N2 C9 C10 O2 -160.4(3)
N2 C9 C10 O1 21.3(4)
C5 N3 C11 C12 -162.0(3)
C4 N3 C11 C12 77.0(3)
Gd1 N3 C11 C12 -40.2(3)
Gd1 O3 C12 O4 -150.5(3)
Gd1 O3 C12 C11 28.2(4)
N3 C11 C12 O4 -166.8(3)
N3 C11 C12 O3 14.4(4)
C7 N4 C13 C14 -169.7(3)
C6 N4 C13 C14 70.9(3)
Gd1 N4 C13 C14 -48.4(3)
Gd1 O5 C14 O6 -165.1(3)
Gd1 O5 C14 C13 15.3(4)
N4 C13 C14 O6 -152.7(3)
N4 C13 C14 O5 26.9(4)
C1 N1 C15 C16' 43.9(10)
C8 N1 C15 C16' -77.3(10)
Gd1 N1 C15 C16' 165.7(9)
C1 N1 C15 C16 62.0(10)
C8 N1 C15 C16 -59.1(10)
Gd1 N1 C15 C16 -176.2(10)
N1 C15 C16 C17 -174.4(14)
C16' C15 C16 C17 -62(5)
C15 C16 C17 C18 -174.8(17)
C16 C17 C18 C19 172.2(18)
C17 C18 C19 C20 72(3)
C18 C19 C20 C21 167(2)
C19 C20 C21 C22 160(3)
C20 C21 C22 C23 168(2)
C21 C22 C23 S1 -152(2)
N1 C15 C16' C17' 159.1(15)
C16 C15 C16' C17' 83(6)
C15 C16' C17' C18' 162.1(16)
C16' C17' C18' C19' -161(2)
C17' C18' C19' C20' -174(2)
C18' C19' C20' C21' -151(2)
C19' C20' C21' C22' 99(3)
C20' C21' C22' C23' -143(2)
C21' C22' C23' S1' -115(2)
Gd1 O8 C24 O7 -6.0(4)
Gd1 O8 C24 C25 172.1(4)
Gd1 O7 C24 O8 6.2(4)
Gd1 O7 C24 C25 -171.9(4)
O3 Gd1 C24 O8 14.6(2)
O1 Gd1 C24 O8 -67.0(2)
O5 Gd1 C24 O8 83.8(2)
O7 Gd1 C24 O8 -174.1(4)
N4 Gd1 C24 O8 140.9(2)
N3 Gd1 C24 O8 79.7(3)
N1 Gd1 C24 O8 -150.0(2)
N2 Gd1 C24 O8 -90.2(3)
O3 Gd1 C24 O7 -171.29(19)
O1 Gd1 C24 O7 107.1(2)
O5 Gd1 C24 O7 -102.1(2)
O8 Gd1 C24 O7 174.1(4)
N4 Gd1 C24 O7 -45.0(2)
N3 Gd1 C24 O7 -106.2(2)
N1 Gd1 C24 O7 24.1(2)
N2 Gd1 C24 O7 83.9(2)
O3 Gd1 C24 C25 -93(2)
O1 Gd1 C24 C25 -175(2)
O5 Gd1 C24 C25 -24(2)
O7 Gd1 C24 C25 78(2)
O8 Gd1 C24 C25 -108(3)
N4 Gd1 C24 C25 33(2)
N3 Gd1 C24 C25 -28(3)
N1 Gd1 C24 C25 102(2)
N2 Gd1 C24 C25 162(2)

loop_
_platon_squeeze_void_nr
_platon_squeeze_void_average_x
_platon_squeeze_void_average_y
_platon_squeeze_void_average_z
_platon_squeeze_void_volume
_platon_squeeze_void_count_electrons
_platon_squeeze_void_content
1 0.000 0.000 0.000 120 10 ' '
